data_7712163
loop_
_publ_author_name
'Sheokand, Sonu'
'Mondal, Dipanjan'
'Kote, Basvaraj S.'
'Radhakrishna, Latchupatula'
'Balakrishna, Maravanji S.'

_publ_section_title
;
 Novel 1,2,3-triazolyl phosphine with a pyridyl functionality: synthesis,
 coinage metal complexes, photophysical studies and Cu(I) catalyzed C-O
 coupling of phenols with aryl bromides.
;
_journal_issue 6
_journal_name_full 'Dalton transactions (Cambridge, England : 2003)'
_journal_page_first 1785
_journal_page_last 1796
_journal_paper_doi 10.1039/d2dt03791b
_journal_volume 52
_journal_year 2023
_chemical_formula_moiety 'C50 H38 Ag2 Br2 N8 P2'
_chemical_formula_sum 'C50 H38 Ag2 Br2 N8 P2'
_chemical_formula_weight 1188.38
_space_group_crystal_system monoclinic
_space_group_IT_number 14
_space_group_name_Hall '-P 2yn'
_space_group_name_H-M_alt 'P 1 21/n 1'
_atom_sites_solution_hydrogens geom
_audit_creation_date 2022-09-30
_audit_creation_method
;
Olex2 1.5
(compiled 2022.04.07 svn.rca3783a0 for OlexSys, GUI svn.r6498)
;
_audit_update_record
;
2022-11-24 deposited with the CCDC.	2022-12-30 downloaded from the CCDC.
;
_cell_angle_alpha 90
_cell_angle_beta 93.552(2)
_cell_angle_gamma 90
_cell_formula_units_Z 2
_cell_length_a 9.4370(2)
_cell_length_b 13.3374(2)
_cell_length_c 18.7527(4)
_cell_measurement_reflns_used 15249
_cell_measurement_temperature 150.00(10)
_cell_measurement_theta_max 29.2740
_cell_measurement_theta_min 2.1910
_cell_volume 2355.78(8)
_computing_cell_refinement 'CrysAlisPro 1.171.41.93a (Rigaku OD, 2020)'
_computing_data_collection 'CrysAlisPro 1.171.41.93a (Rigaku OD, 2020)'
_computing_data_reduction 'CrysAlisPro 1.171.41.93a (Rigaku OD, 2020)'
_computing_molecular_graphics 'Olex2 1.5 (Dolomanov et al., 2009)'
_computing_publication_material 'Olex2 1.5 (Dolomanov et al., 2009)'
_computing_structure_refinement 'SHELXL 2018/3 (Sheldrick, 2015)'
_computing_structure_solution 'ShelXT (Sheldrick, 2015)'
_diffrn_ambient_temperature 150.15
_diffrn_measured_fraction_theta_full 0.999
_diffrn_measured_fraction_theta_max 0.882
_diffrn_measurement_details
;
List of Runs (angles in degrees, time in seconds):

  # Type    Start    End  Width  t~exp~   \w     \q     \k     \f   Frames
#--------------------------------------------------------------------------
  1  \f    154.25 334.25   1.00    1.00 -25.75   0.00  73.76    --   180
  2  \w   -110.10  15.90   0.50    3.00    --  -13.57 -59.24 -84.92  252
  3  \w    -65.46   0.04   0.50    3.00    --  -15.34  94.56  73.16  131
  4  \w   -110.10  15.90   0.50    3.00    --  -13.57 -59.25-135.92  252
  5  \w   -110.10  15.90   0.50    3.00    --  -13.57 -59.25 -33.92  252
  6  \w   -110.10  15.90   0.50    3.00    --  -13.57 -59.25  20.08  252
  7  \f    -65.73 117.77   0.50    3.00  10.07 -13.57 -31.50    --   367
;
_diffrn_measurement_device 'abstract diffractometer'
_diffrn_measurement_device_type 'Saxi-CrysAlisPro-abstract goniometer imported SAXI images'
_diffrn_measurement_method '\w and \f scans'
_diffrn_radiation_type MoK\a
_diffrn_radiation_wavelength 0.71073
_diffrn_reflns_av_R_equivalents 0.1526
_diffrn_reflns_av_unetI/netI 0.0910
_diffrn_reflns_Laue_measured_fraction_full 0.999
_diffrn_reflns_Laue_measured_fraction_max 0.882
_diffrn_reflns_limit_h_max 13
_diffrn_reflns_limit_h_min -14
_diffrn_reflns_limit_k_max 19
_diffrn_reflns_limit_k_min -20
_diffrn_reflns_limit_l_max 27
_diffrn_reflns_limit_l_min -27
_diffrn_reflns_number 68618
_diffrn_reflns_point_group_measured_fraction_full 0.999
_diffrn_reflns_point_group_measured_fraction_max 0.882
_diffrn_reflns_theta_full 25.242
_diffrn_reflns_theta_max 34.071
_diffrn_reflns_theta_min 2.360
_exptl_absorpt_coefficient_mu 2.640
_exptl_absorpt_correction_T_max 1.00000
_exptl_absorpt_correction_T_min 0.33310
_exptl_absorpt_correction_type multi-scan
_exptl_absorpt_process_details
;
CrysAlisPro 1.171.41.93a (Rigaku Oxford Diffraction, 2020)
Empirical absorption correction using spherical harmonics,
implemented in SCALE3 ABSPACK scaling algorithm.
;
_exptl_crystal_colour colourless
_exptl_crystal_colour_primary colourless
_exptl_crystal_density_diffrn 1.675
_exptl_crystal_description block
_exptl_crystal_F_000 1176
_exptl_crystal_size_max 0.077
_exptl_crystal_size_mid 0.075
_exptl_crystal_size_min 0.01
_refine_diff_density_max 0.644
_refine_diff_density_min -0.664
_refine_diff_density_rms 0.109
_refine_ls_extinction_method none
_refine_ls_goodness_of_fit_ref 0.894
_refine_ls_hydrogen_treatment constr
_refine_ls_matrix_type full
_refine_ls_number_parameters 289
_refine_ls_number_reflns 8512
_refine_ls_number_restraints 0
_refine_ls_restrained_S_all 0.894
_refine_ls_R_factor_all 0.0587
_refine_ls_R_factor_gt 0.0347
_refine_ls_shift/su_max 0.001
_refine_ls_shift/su_mean 0.000
_refine_ls_structure_factor_coef Fsqd
_refine_ls_weighting_details 'w=1/[\s^2^(Fo^2^)] where P=(Fo^2^+2Fc^2^)/3'
_refine_ls_weighting_scheme calc
_refine_ls_wR_factor_gt 0.0810
_refine_ls_wR_factor_ref 0.0943
_reflns_Friedel_coverage 0.000
_reflns_number_gt 6383
_reflns_number_total 8512
_reflns_threshold_expression 'I > 2\s(I)'
_cod_data_source_file d2dt03791b2.cif
_cod_data_source_block comp_7
_cod_depositor_comments 'Adding full bibliography for 7712157--7712163.cif.'
_cod_database_code 7712163
_shelx_shelxl_version_number 2018/3
_shelx_space_group_comment
;
The symmetry employed for this shelxl refinement is uniquely defined
by the following loop, which should always be used as a source of
symmetry information in preference to the above space-group names.
They are only intended as comments.
;
_shelx_estimated_absorpt_t_max 0.974
_shelx_estimated_absorpt_t_min 0.823
_olex2_refinement_description
;
1. Fixed Uiso
 At 1.2 times of:
  All C(H) groups
2.a Aromatic/amide H refined with riding coordinates:
 C22(H22), C21(H21), C15(H15), C12(H12), C17(H17), C19(H19), C13(H13), C4(H4),
 C23(H23), C9(H9), C16(H16), C11(H11), C3(H3), C25(H25), C24(H24), C18(H18),
 C10(H10), C2(H2), C1(H1)
;
_olex2_submission_special_instructions 'No special instructions were received'
_oxdiff_exptl_absorpt_empirical_details
;
Empirical correction (ABSPACK) includes:
- Absorption correction using spherical harmonics
- Frame scaling
- Detector area scaling
;

loop_
_space_group_symop_operation_xyz
'x, y, z'
'-x+1/2, y+1/2, -z+1/2'
'-x, -y, -z'
'x-1/2, -y-1/2, z-1/2'

loop_
_atom_site_label
_atom_site_type_symbol
_atom_site_fract_x
_atom_site_fract_y
_atom_site_fract_z
_atom_site_U_iso_or_equiv
_atom_site_adp_type
_atom_site_occupancy
_atom_site_site_symmetry_order
_atom_site_calc_flag
_atom_site_refinement_flags_posn
_atom_site_refinement_flags_adp
_atom_site_refinement_flags_occupancy
_atom_site_disorder_assembly
_atom_site_disorder_group
Ag1 Ag 0.48084(2) 0.54079(2) 0.41937(2) 0.02415(6) Uani 1 1 d . . . . .
Br1 Br 0.32601(2) 0.40151(2) 0.46332(2) 0.02498(6) Uani 1 1 d . . . . .
P1 P 0.59947(5) 0.62629(3) 0.32811(3) 0.01718(10) Uani 1 1 d . . . . .
N4 N 0.73950(19) 0.81470(12) 0.34868(9) 0.0218(3) Uani 1 1 d . . . . .
N3 N 0.7394(2) 0.89878(12) 0.38942(11) 0.0293(4) Uani 1 1 d . . . . .
N2 N 0.6267(2) 0.89527(12) 0.42645(10) 0.0276(4) Uani 1 1 d . . . . .
N1 N 0.35356(19) 0.70358(13) 0.43627(11) 0.0275(4) Uani 1 1 d . . . . .
C6 C 0.5534(2) 0.80896(14) 0.41057(11) 0.0220(4) Uani 1 1 d . . . . .
C14 C 0.7758(2) 0.57917(14) 0.31006(11) 0.0203(4) Uani 1 1 d . . . . .
C8 C 0.8489(2) 0.80442(13) 0.29892(11) 0.0211(4) Uani 1 1 d . . . . .
C5 C 0.4209(2) 0.79098(14) 0.44659(11) 0.0219(4) Uani 1 1 d . . . . .
C7 C 0.6253(2) 0.75461(13) 0.36053(10) 0.0190(4) Uani 1 1 d . . . . .
C22 C 0.3934(2) 0.72526(18) 0.14170(13) 0.0332(5) Uani 1 1 d . . . . .
H22 H 0.368696 0.787068 0.119014 0.040 Uiso 1 1 calc R U . . .
C20 C 0.5041(2) 0.63597(14) 0.24144(11) 0.0209(4) Uani 1 1 d . . . . .
C21 C 0.4668(2) 0.72590(15) 0.20761(12) 0.0245(4) Uani 1 1 d . . . . .
H21 H 0.491916 0.787848 0.229981 0.029 Uiso 1 1 calc R U . . .
C15 C 0.8599(2) 0.54327(14) 0.36829(13) 0.0264(5) Uani 1 1 d . . . . .
H15 H 0.825579 0.545760 0.414831 0.032 Uiso 1 1 calc R U . . .
C12 C 1.0903(2) 0.77011(17) 0.27730(14) 0.0339(5) Uani 1 1 d . . . . .
H12 H 1.183927 0.752066 0.294074 0.041 Uiso 1 1 calc R U . . .
C17 C 1.0437(2) 0.50017(16) 0.29062(16) 0.0372(6) Uani 1 1 d . . . . .
H17 H 1.135963 0.474631 0.284144 0.045 Uiso 1 1 calc R U . . .
C19 C 0.8256(2) 0.57233(15) 0.24169(12) 0.0249(4) Uani 1 1 d . . . . .
H19 H 0.767602 0.594216 0.201454 0.030 Uiso 1 1 calc R U . . .
C13 C 0.9851(2) 0.77916(15) 0.32471(13) 0.0283(5) Uani 1 1 d . . . . .
H13 H 1.005659 0.768256 0.374341 0.034 Uiso 1 1 calc R U . . .
C4 C 0.3677(3) 0.86603(17) 0.49008(14) 0.0346(5) Uani 1 1 d . . . . .
H4 H 0.416680 0.927930 0.496471 0.042 Uiso 1 1 calc R U . . .
C23 C 0.3554(3) 0.6369(2) 0.10834(13) 0.0386(6) Uani 1 1 d . . . . .
H23 H 0.305907 0.637404 0.062666 0.046 Uiso 1 1 calc R U . . .
C9 C 0.8167(2) 0.82322(14) 0.22749(12) 0.0234(4) Uani 1 1 d . . . . .
H9 H 0.723227 0.841844 0.210891 0.028 Uiso 1 1 calc R U . . .
C16 C 0.9932(2) 0.50395(17) 0.35856(15) 0.0337(5) Uani 1 1 d . . . . .
H16 H 1.050166 0.479571 0.398396 0.040 Uiso 1 1 calc R U . . .
C11 C 1.0593(3) 0.78745(17) 0.20477(14) 0.0340(5) Uani 1 1 d . . . . .
H11 H 1.131646 0.780713 0.172063 0.041 Uiso 1 1 calc R U . . .
C3 C 0.2442(3) 0.84914(19) 0.52335(14) 0.0399(6) Uani 1 1 d . . . . .
H3 H 0.206537 0.899212 0.552841 0.048 Uiso 1 1 calc R U . . .
C25 C 0.4622(3) 0.54627(16) 0.20822(14) 0.0369(6) Uani 1 1 d . . . . .
H25 H 0.483455 0.484255 0.231391 0.044 Uiso 1 1 calc R U . . .
C24 C 0.3900(3) 0.54699(19) 0.14187(15) 0.0465(7) Uani 1 1 d . . . . .
H24 H 0.363933 0.485464 0.119142 0.056 Uiso 1 1 calc R U . . .
C18 C 0.9598(3) 0.53352(15) 0.23242(15) 0.0337(6) Uani 1 1 d . . . . .
H18 H 0.993991 0.529890 0.185901 0.040 Uiso 1 1 calc R U . . .
C10 C 0.9237(2) 0.81439(15) 0.18030(12) 0.0285(5) Uani 1 1 d . . . . .
H10 H 0.903467 0.826966 0.130851 0.034 Uiso 1 1 calc R U . . .
C2 C 0.1759(3) 0.75881(19) 0.51332(14) 0.0367(5) Uani 1 1 d . . . . .
H2 H 0.090582 0.745056 0.535837 0.044 Uiso 1 1 calc R U . . .
C1 C 0.2339(2) 0.68888(17) 0.46999(14) 0.0345(5) Uani 1 1 d . . . . .
H1 H 0.186586 0.626383 0.463490 0.041 Uiso 1 1 calc R U . . .

loop_
_atom_site_aniso_label
_atom_site_aniso_U_11
_atom_site_aniso_U_22
_atom_site_aniso_U_33
_atom_site_aniso_U_23
_atom_site_aniso_U_13
_atom_site_aniso_U_12
Ag1 0.02764(10) 0.02129(9) 0.02378(9) 0.00241(5) 0.00373(7) -0.00216(5)
Br1 0.02671(12) 0.02767(11) 0.02012(11) -0.00034(7) -0.00211(9) -0.00944(8)
P1 0.0198(2) 0.0147(2) 0.0170(2) -0.00009(17) 0.00022(19) 0.00169(17)
N4 0.0285(9) 0.0169(7) 0.0202(9) -0.0014(6) 0.0031(7) -0.0020(6)
N3 0.0392(11) 0.0184(8) 0.0305(11) -0.0044(7) 0.0045(9) -0.0048(7)
N2 0.0376(11) 0.0194(8) 0.0263(10) -0.0032(7) 0.0063(8) -0.0027(7)
N1 0.0217(9) 0.0253(9) 0.0357(11) -0.0071(7) 0.0027(8) 0.0013(7)
C6 0.0287(11) 0.0182(8) 0.0192(10) 0.0006(7) 0.0005(8) 0.0030(8)
C14 0.0211(10) 0.0144(8) 0.0253(10) -0.0016(7) 0.0017(8) 0.0012(7)
C8 0.0229(10) 0.0148(8) 0.0257(11) 0.0013(7) 0.0028(8) -0.0011(7)
C5 0.0273(10) 0.0205(9) 0.0179(10) -0.0008(7) 0.0009(8) 0.0040(8)
C7 0.0227(10) 0.0169(8) 0.0172(9) 0.0013(7) 0.0003(7) 0.0013(7)
C22 0.0235(11) 0.0423(13) 0.0336(13) 0.0154(10) 0.0000(10) 0.0068(10)
C20 0.0193(9) 0.0214(9) 0.0216(10) 0.0000(7) -0.0008(8) 0.0045(7)
C21 0.0191(10) 0.0247(10) 0.0297(11) 0.0084(8) 0.0013(8) 0.0026(8)
C15 0.0285(11) 0.0213(10) 0.0290(12) -0.0016(8) -0.0023(9) 0.0020(8)
C12 0.0241(11) 0.0300(11) 0.0476(15) 0.0077(10) 0.0019(10) 0.0019(9)
C17 0.0217(11) 0.0238(11) 0.0665(19) -0.0082(11) 0.0063(11) 0.0002(9)
C19 0.0287(11) 0.0204(9) 0.0259(11) -0.0034(8) 0.0036(9) -0.0010(8)
C13 0.0294(11) 0.0231(10) 0.0321(12) 0.0038(8) -0.0015(9) -0.0002(8)
C4 0.0402(14) 0.0299(11) 0.0350(14) -0.0090(10) 0.0120(11) 0.0017(10)
C23 0.0320(13) 0.0589(16) 0.0236(12) 0.0018(11) -0.0090(10) 0.0096(12)
C9 0.0238(10) 0.0199(9) 0.0264(11) 0.0030(7) 0.0009(8) -0.0036(8)
C16 0.0260(11) 0.0256(11) 0.0480(15) -0.0006(10) -0.0087(10) 0.0052(9)
C11 0.0321(12) 0.0299(11) 0.0413(14) 0.0028(10) 0.0136(11) -0.0004(9)
C3 0.0431(15) 0.0430(13) 0.0347(14) -0.0126(11) 0.0120(12) 0.0082(11)
C25 0.0484(16) 0.0262(11) 0.0334(14) -0.0063(9) -0.0175(12) 0.0084(10)
C24 0.0582(19) 0.0418(15) 0.0369(16) -0.0133(11) -0.0200(14) 0.0098(12)
C18 0.0330(13) 0.0250(10) 0.0446(15) -0.0096(9) 0.0145(11) -0.0022(9)
C10 0.0334(12) 0.0268(10) 0.0260(11) 0.0018(8) 0.0065(9) -0.0057(9)
C2 0.0293(12) 0.0474(14) 0.0340(13) 0.0029(11) 0.0066(10) 0.0078(10)
C1 0.0236(11) 0.0329(11) 0.0474(16) -0.0030(10) 0.0044(10) 0.0009(9)

loop_
_atom_type_symbol
_atom_type_description
_atom_type_scat_dispersion_real
_atom_type_scat_dispersion_imag
_atom_type_scat_source
C C 0.0033 0.0016 'International Tables Vol C Tables 4.2.6.8 and 6.1.1.4'
H H 0.0000 0.0000 'International Tables Vol C Tables 4.2.6.8 and 6.1.1.4'
Ag Ag -0.8971 1.1015 'International Tables Vol C Tables 4.2.6.8 and 6.1.1.4'
Br Br -0.2901 2.4595 'International Tables Vol C Tables 4.2.6.8 and 6.1.1.4'
N N 0.0061 0.0033 'International Tables Vol C Tables 4.2.6.8 and 6.1.1.4'
P P 0.1023 0.0942 'International Tables Vol C Tables 4.2.6.8 and 6.1.1.4'

loop_
_geom_angle_atom_site_label_1
_geom_angle_atom_site_label_2
_geom_angle_atom_site_label_3
_geom_angle
_geom_angle_site_symmetry_1
_geom_angle_site_symmetry_3
_geom_angle_publ_flag
Br1 Ag1 Ag1 48.783(6) 3_666 3_666 ?
Br1 Ag1 Ag1 58.593(7) . 3_666 ?
Br1 Ag1 Br1 107.375(7) . 3_666 ?
P1 Ag1 Ag1 143.566(15) . 3_666 ?
P1 Ag1 Br1 96.736(14) . 3_666 ?
P1 Ag1 Br1 152.582(15) . . ?
P1 Ag1 N1 85.81(5) . . ?
N1 Ag1 Ag1 101.58(5) . 3_666 ?
N1 Ag1 Br1 107.64(4) . . ?
N1 Ag1 Br1 87.56(4) . 3_666 ?
Ag1 Br1 Ag1 72.623(7) . 3_666 ?
C14 P1 Ag1 116.10(7) . . ?
C7 P1 Ag1 105.49(6) . . ?
C7 P1 C14 106.20(9) . . ?
C20 P1 Ag1 116.55(7) . . ?
C20 P1 C14 105.39(9) . . ?
C20 P1 C7 106.27(9) . . ?
N3 N4 C8 117.96(16) . . ?
N3 N4 C7 111.32(16) . . ?
C7 N4 C8 130.61(16) . . ?
N2 N3 N4 107.37(16) . . ?
N3 N2 C6 109.40(17) . . ?
C5 N1 Ag1 123.08(13) . . ?
C5 N1 C1 117.76(18) . . ?
C1 N1 Ag1 110.86(14) . . ?
N2 C6 C5 117.94(17) . . ?
N2 C6 C7 108.88(18) . . ?
C7 C6 C5 133.18(18) . . ?
C15 C14 P1 116.93(16) . . ?
C15 C14 C19 119.33(19) . . ?
C19 C14 P1 123.64(17) . . ?
C13 C8 N4 118.9(2) . . ?
C9 C8 N4 119.25(18) . . ?
C9 C8 C13 121.8(2) . . ?
N1 C5 C6 118.94(17) . . ?
N1 C5 C4 121.5(2) . . ?
C4 C5 C6 119.56(19) . . ?
N4 C7 P1 125.66(14) . . ?
N4 C7 C6 103.01(16) . . ?
C6 C7 P1 130.55(15) . . ?
C21 C22 H22 119.4 . . ?
C23 C22 H22 119.4 . . ?
C23 C22 C21 121.1(2) . . ?
C21 C20 P1 124.57(16) . . ?
C21 C20 C25 118.6(2) . . ?
C25 C20 P1 116.78(16) . . ?
C22 C21 C20 120.1(2) . . ?
C22 C21 H21 119.9 . . ?
C20 C21 H21 119.9 . . ?
C14 C15 H15 119.9 . . ?
C16 C15 C14 120.3(2) . . ?
C16 C15 H15 119.9 . . ?
C13 C12 H12 120.0 . . ?
C13 C12 C11 119.9(2) . . ?
C11 C12 H12 120.0 . . ?
C16 C17 H17 120.0 . . ?
C18 C17 H17 120.0 . . ?
C18 C17 C16 120.1(2) . . ?
C14 C19 H19 120.0 . . ?
C18 C19 C14 120.0(2) . . ?
C18 C19 H19 120.0 . . ?
C8 C13 H13 120.5 . . ?
C12 C13 C8 119.0(2) . . ?
C12 C13 H13 120.5 . . ?
C5 C4 H4 120.3 . . ?
C3 C4 C5 119.4(2) . . ?
C3 C4 H4 120.3 . . ?
C22 C23 H23 120.3 . . ?
C22 C23 C24 119.3(2) . . ?
C24 C23 H23 120.3 . . ?
C8 C9 H9 120.7 . . ?
C8 C9 C10 118.6(2) . . ?
C10 C9 H9 120.7 . . ?
C15 C16 C17 120.0(2) . . ?
C15 C16 H16 120.0 . . ?
C17 C16 H16 120.0 . . ?
C12 C11 H11 119.9 . . ?
C10 C11 C12 120.2(2) . . ?
C10 C11 H11 119.9 . . ?
C4 C3 H3 120.5 . . ?
C2 C3 C4 119.0(2) . . ?
C2 C3 H3 120.5 . . ?
C20 C25 H25 119.8 . . ?
C24 C25 C20 120.5(2) . . ?
C24 C25 H25 119.8 . . ?
C23 C24 H24 119.8 . . ?
C25 C24 C23 120.3(2) . . ?
C25 C24 H24 119.8 . . ?
C17 C18 C19 120.2(2) . . ?
C17 C18 H18 119.9 . . ?
C19 C18 H18 119.9 . . ?
C9 C10 H10 119.8 . . ?
C11 C10 C9 120.4(2) . . ?
C11 C10 H10 119.8 . . ?
C3 C2 H2 120.8 . . ?
C1 C2 C3 118.4(2) . . ?
C1 C2 H2 120.8 . . ?
N1 C1 C2 123.9(2) . . ?
N1 C1 H1 118.1 . . ?
C2 C1 H1 118.1 . . ?

loop_
_geom_bond_atom_site_label_1
_geom_bond_atom_site_label_2
_geom_bond_distance
_geom_bond_site_symmetry_2
_geom_bond_publ_flag
Ag1 Ag1 3.2132(3) 3_666 ?
Ag1 Br1 2.8736(3) 3_666 ?
Ag1 Br1 2.5326(2) . ?
Ag1 P1 2.3916(5) . ?
Ag1 N1 2.5108(17) . ?
P1 C14 1.830(2) . ?
P1 C7 1.8276(19) . ?
P1 C20 1.813(2) . ?
N4 N3 1.357(2) . ?
N4 C8 1.441(3) . ?
N4 C7 1.372(2) . ?
N3 N2 1.307(3) . ?
N2 C6 1.366(3) . ?
N1 C5 1.336(3) . ?
N1 C1 1.342(3) . ?
C6 C5 1.477(3) . ?
C6 C7 1.395(3) . ?
C14 C15 1.394(3) . ?
C14 C19 1.395(3) . ?
C8 C13 1.387(3) . ?
C8 C9 1.378(3) . ?
C5 C4 1.403(3) . ?
C22 H22 0.9500 . ?
C22 C21 1.379(3) . ?
C22 C23 1.372(4) . ?
C20 C21 1.392(3) . ?
C20 C25 1.395(3) . ?
C21 H21 0.9500 . ?
C15 H15 0.9500 . ?
C15 C16 1.386(3) . ?
C12 H12 0.9500 . ?
C12 C13 1.378(3) . ?
C12 C11 1.393(3) . ?
C17 H17 0.9500 . ?
C17 C16 1.388(4) . ?
C17 C18 1.382(4) . ?
C19 H19 0.9500 . ?
C19 C18 1.389(3) . ?
C13 H13 0.9500 . ?
C4 H4 0.9500 . ?
C4 C3 1.375(3) . ?
C23 H23 0.9500 . ?
C23 C24 1.383(4) . ?
C9 H9 0.9500 . ?
C9 C10 1.389(3) . ?
C16 H16 0.9500 . ?
C11 H11 0.9500 . ?
C11 C10 1.380(3) . ?
C3 H3 0.9500 . ?
C3 C2 1.373(4) . ?
C25 H25 0.9500 . ?
C25 C24 1.381(3) . ?
C24 H24 0.9500 . ?
C18 H18 0.9500 . ?
C10 H10 0.9500 . ?
C2 H2 0.9500 . ?
C2 C1 1.373(3) . ?
C1 H1 0.9500 . ?

loop_
_geom_torsion_atom_site_label_1
_geom_torsion_atom_site_label_2
_geom_torsion_atom_site_label_3
_geom_torsion_atom_site_label_4
_geom_torsion
_geom_torsion_site_symmetry_1
_geom_torsion_site_symmetry_2
_geom_torsion_site_symmetry_3
_geom_torsion_site_symmetry_4
_geom_torsion_publ_flag
Ag1 P1 C14 C15 -35.14(17) . . . . ?
Ag1 P1 C14 C19 141.07(15) . . . . ?
Ag1 P1 C7 N4 145.57(16) . . . . ?
Ag1 P1 C7 C6 -22.6(2) . . . . ?
Ag1 P1 C20 C21 119.88(17) . . . . ?
Ag1 P1 C20 C25 -58.0(2) . . . . ?
Ag1 N1 C5 C6 34.2(3) . . . . ?
Ag1 N1 C5 C4 -146.54(18) . . . . ?
Ag1 N1 C1 C2 150.5(2) . . . . ?
P1 C14 C15 C16 178.31(16) . . . . ?
P1 C14 C19 C18 -178.53(16) . . . . ?
P1 C20 C21 C22 -179.66(16) . . . . ?
P1 C20 C25 C24 -179.5(2) . . . . ?
N4 N3 N2 C6 0.4(2) . . . . ?
N4 C8 C13 C12 -179.45(17) . . . . ?
N4 C8 C9 C10 179.10(17) . . . . ?
N3 N4 C8 C13 75.8(2) . . . . ?
N3 N4 C8 C9 -102.0(2) . . . . ?
N3 N4 C7 P1 -169.65(15) . . . . ?
N3 N4 C7 C6 1.1(2) . . . . ?
N3 N2 C6 C5 -179.46(19) . . . . ?
N3 N2 C6 C7 0.3(2) . . . . ?
N2 C6 C5 N1 -174.71(19) . . . . ?
N2 C6 C5 C4 6.0(3) . . . . ?
N2 C6 C7 P1 169.29(16) . . . . ?
N2 C6 C7 N4 -0.8(2) . . . . ?
N1 C5 C4 C3 0.5(4) . . . . ?
C6 C5 C4 C3 179.8(2) . . . . ?
C14 P1 C7 N4 21.8(2) . . . . ?
C14 P1 C7 C6 -146.35(19) . . . . ?
C14 P1 C20 C21 -109.75(18) . . . . ?
C14 P1 C20 C25 72.4(2) . . . . ?
C14 C15 C16 C17 0.0(3) . . . . ?
C14 C19 C18 C17 1.0(3) . . . . ?
C8 N4 N3 N2 175.72(18) . . . . ?
C8 N4 C7 P1 14.2(3) . . . . ?
C8 N4 C7 C6 -175.1(2) . . . . ?
C8 C9 C10 C11 -0.1(3) . . . . ?
C5 N1 C1 C2 1.1(4) . . . . ?
C5 C6 C7 P1 -11.0(4) . . . . ?
C5 C6 C7 N4 178.8(2) . . . . ?
C5 C4 C3 C2 0.2(4) . . . . ?
C7 P1 C14 C15 81.75(16) . . . . ?
C7 P1 C14 C19 -102.05(17) . . . . ?
C7 P1 C20 C21 2.7(2) . . . . ?
C7 P1 C20 C25 -175.20(18) . . . . ?
C7 N4 N3 N2 -1.0(2) . . . . ?
C7 N4 C8 C13 -108.2(2) . . . . ?
C7 N4 C8 C9 74.0(3) . . . . ?
C7 C6 C5 N1 5.6(4) . . . . ?
C7 C6 C5 C4 -173.7(2) . . . . ?
C22 C23 C24 C25 -0.1(4) . . . . ?
C20 P1 C14 C15 -165.76(15) . . . . ?
C20 P1 C14 C19 10.44(19) . . . . ?
C20 P1 C7 N4 -90.10(18) . . . . ?
C20 P1 C7 C6 101.8(2) . . . . ?
C20 C25 C24 C23 -1.5(5) . . . . ?
C21 C22 C23 C24 0.8(4) . . . . ?
C21 C20 C25 C24 2.5(4) . . . . ?
C15 C14 C19 C18 -2.4(3) . . . . ?
C12 C11 C10 C9 -0.8(3) . . . . ?
C19 C14 C15 C16 1.9(3) . . . . ?
C13 C8 C9 C10 1.4(3) . . . . ?
C13 C12 C11 C10 0.5(3) . . . . ?
C4 C3 C2 C1 -0.3(4) . . . . ?
C23 C22 C21 C20 0.2(3) . . . . ?
C9 C8 C13 C12 -1.7(3) . . . . ?
C16 C17 C18 C19 1.0(3) . . . . ?
C11 C12 C13 C8 0.8(3) . . . . ?
C3 C2 C1 N1 -0.4(4) . . . . ?
C25 C20 C21 C22 -1.8(3) . . . . ?
C18 C17 C16 C15 -1.4(3) . . . . ?
C1 N1 C5 C6 179.6(2) . . . . ?
C1 N1 C5 C4 -1.1(3) . . . . ?
